data_7718004
loop_
_publ_author_name
'Haynes, Matthew D.'
'O'Reilly, Andrea'
'Poole, Alice J. M.'
'Roper, Aisling F.'
'Thum, Stefan'
'Morris, Louis J.'
'Coles, Martyn P.'
'Fulton, J. Robin'
'Harder, Sjoerd'
'Turner, Zo&#xeb; R'
'O'Hare, Dermot'

_publ_section_title
;
 Heavier alkaline earth and heterobimetallic s-block "ate" complexes of a
 di(amido)siloxane ligand: solid-state structure and dynamic
 solution-phase behaviour.
;
_journal_issue 11
_journal_name_full 'Dalton transactions (Cambridge, England : 2003)'
_journal_page_first 4542
_journal_page_last 4555
_journal_paper_doi 10.1039/d5dt00044k
_journal_volume 54
_journal_year 2025
_chemical_formula_moiety 'C56 H92 Ca2 N4 O2 Si4, C6 H6'
_chemical_formula_sum 'C62 H98 Ca2 N4 O2 Si4'
_chemical_formula_weight 1123.96
_space_group_crystal_system monoclinic
_space_group_IT_number 15
_space_group_name_Hall '-C 2yc'
_space_group_name_H-M_alt 'C 1 2/c 1'
_atom_sites_solution_hydrogens geom
_audit_creation_date 2023-12-05
_audit_creation_method
;
Olex2 1.5
(compiled 2023.08.24 svn.re1ec1418 for OlexSys, GUI svn.r6817)
;
_audit_update_record
;
2024-12-18 deposited with the CCDC.	2025-02-06 downloaded from the CCDC.
;
_cell_angle_alpha 90
_cell_angle_beta 94.0940(10)
_cell_angle_gamma 90
_cell_formula_units_Z 4
_cell_length_a 30.8158(2)
_cell_length_b 10.58490(10)
_cell_length_c 19.6876(2)
_cell_measurement_reflns_used 54135
_cell_measurement_temperature 150.01(10)
_cell_measurement_theta_max 76.4490
_cell_measurement_theta_min 3.7090
_cell_volume 6405.36(10)
_computing_cell_refinement 'CrysAlisPro 1.171.42.72a (Rigaku OD, 2022)'
_computing_data_collection 'CrysAlisPro 1.171.42.72a (Rigaku OD, 2022)'
_computing_data_reduction 'CrysAlisPro 1.171.42.72a (Rigaku OD, 2022)'
_computing_molecular_graphics 'Olex2 1.5 (Dolomanov et al., 2009)'
_computing_publication_material 'Olex2 1.5 (Dolomanov et al., 2009)'
_computing_structure_refinement 'SHELXL 2014/7 (Sheldrick, 2015)'
_computing_structure_solution 'SHELXT 2018/2 (Sheldrick, 2018)'
_diffrn_ambient_environment N~2~
_diffrn_ambient_temperature 150.01(10)
_diffrn_detector 'CCD plate'
_diffrn_detector_area_resol_mean 10.5035
_diffrn_detector_type Atlas
_diffrn_measured_fraction_theta_full 1.000
_diffrn_measured_fraction_theta_max 0.998
_diffrn_measurement_details
;
List of Runs (angles in degrees, time in seconds):

  # Type    Start    End  Width  t~exp~   \w     \q     \k     \f   Frames
#--------------------------------------------------------------------------
  1  \w     -5.00  33.00   1.00    1.00    --  -41.65  19.00 -90.00   38
  2  \w    -10.00  26.00   1.00    1.00    --  -41.65  37.00 120.00   36
  3  \w    -21.00  30.00   1.00    1.00    --  -41.65  37.00-150.00   51
  4  \w    -19.00  30.00   1.00    1.00    --  -41.65  37.00 150.00   49
  5  \w   -111.00 -19.00   1.00    1.00    --  -41.65 -37.00  30.00   92
  6  \w     92.00 163.00   1.00    4.00    --  111.00  61.00 150.00   71
  7  \w     42.00  69.00   1.00    4.00    --  111.00 -61.00-120.00   27
  8  \w     46.00  72.00   1.00    4.00    --  111.00 -45.00   0.00   26
  9  \w     41.00 120.00   1.00    4.00    --  111.00 -77.00-150.00   79
 10  \w    114.00 141.00   1.00    4.00    --  111.00 111.00-180.00   27
 11  \w     42.00  71.00   1.00    4.00    --  111.00 -45.00  30.00   29
 12  \w     45.00  71.00   1.00    4.00    --  111.00 -45.00 -90.00   26
 13  \w     40.00  66.00   1.00    4.00    --  111.00 -45.00 -30.00   26
 14  \w     40.00  70.00   1.00    4.00    --  111.00 -45.00  60.00   30
 15  \w     54.00 123.00   1.00    4.00    --  111.00 -77.00   0.00   69
 16  \w     58.00  92.00   1.00    4.00    --  111.00 -61.00  60.00   34
 17  \w     61.00  87.00   1.00    4.00    --  111.00 -61.00  90.00   26
 18  \w     45.00 106.00   1.00    4.00    --  111.00-111.00 -30.00   61
 19  \w     96.00 140.00   1.00    4.00    --  111.00 153.00-169.00   44
 20  \w     46.00  71.00   1.00    4.00    --  111.00 -45.00 150.00   25
 21  \w    104.00 133.00   1.00    4.00    --  111.00  61.00 120.00   29
 22  \w    152.00 177.00   1.00    4.00    --  111.00  61.00 120.00   25
 23  \w     47.00  72.00   1.00    4.00    --  111.00 -45.00 -60.00   25
 24  \w    112.00 155.00   1.00    4.00    --  111.00  30.00 120.00   43
 25  \w    -86.00 -43.00   1.00    1.00    --  -41.65 125.00-150.00   43
 26  \w     -5.00  28.00   1.00    1.00    --  -41.65  19.00   0.00   33
 27  \w    -21.00   4.00   1.00    1.00    --  -41.65  37.00  30.00   25
 28  \w    -39.00 -12.00   1.00    1.00    --  -41.65 125.00-150.00   27
 29  \w     40.00  86.00   1.00    1.00    --   41.65-125.00   0.00   46
 30  \w     51.00  87.00   1.00    1.00    --   41.65-125.00 150.00   36
 31  \w     20.00  46.00   1.00    1.00    --   41.65 -99.00 -60.00   26
 32  \w     68.00 109.00   1.00    4.00    --  111.00-111.00-120.00   41
 33  \w     55.00 108.00   1.00    4.00    --  111.00-111.00   0.00   53
 34  \w     40.00  65.00   1.00    4.00    --  111.00 -45.00-120.00   25
 35  \w     83.00 109.00   1.00    4.00    --  111.00-111.00 -30.00   26
 36  \w    113.00 142.00   1.00    4.00    --  111.00  45.00-150.00   29
 37  \w     82.00 108.00   1.00    4.00    --  111.00-111.00  60.00   26
 38  \w     70.00 105.00   1.00    4.00    --  111.00-111.00  90.00   35
 39  \w     40.00  77.00   1.00    4.00    --  111.00-111.00  60.00   37
 40  \w     93.00 133.00   1.00    4.00    --  111.00  45.00 -60.00   40
 41  \w    107.00 141.00   1.00    4.00    --  111.00 111.00  90.00   34
 42  \w     84.00 109.00   1.00    4.00    --  111.00-111.00 -90.00   25
 43  \w     56.00  82.00   1.00    4.00    --  111.00-111.00 -90.00   26
 44  \w     65.00  91.00   1.00    4.00    --  111.00-111.00-180.00   26
 45  \w     70.00  96.00   1.00    4.00    --  111.00-111.00  30.00   26
 46  \w     83.00 109.00   1.00    4.00    --  111.00-111.00 150.00   26
 47  \w     46.00 107.00   1.00    4.00    --  111.00-111.00-150.00   61
 48  \w     84.00 109.00   1.00    4.00    --  111.00-111.00 120.00   25
 49  \w    131.00 178.00   1.00    4.00    --  111.00  77.00 -60.00   47
 50  \w    105.00 144.00   1.00    4.00    --  111.00  45.00  60.00   39
 51  \w     90.00 159.00   1.00    4.00    --  111.00  30.00 -90.00   69
 52  \w    128.00 174.00   1.00    4.00    --  111.00  30.00-180.00   46
 53  \w     42.00  84.00   1.00    1.00    --   41.65-153.00 149.00   42
 54  \w     -2.00  23.00   1.00    1.00    --   34.00  90.00-109.61   25
 55  \w     -1.00  24.00   1.00    1.00    --   34.00  88.00 141.92   25
 56  \w      6.00  31.00   1.00    1.00    --   38.00  79.00  30.49   25
 57  \w     -2.00  27.00   1.00    1.00    --  -41.65  19.00 -30.00   29
 58  \w   -115.00 -19.00   1.00    1.00    --  -41.65 -37.00-180.00   96
 59  \w    -85.00 -22.00   1.00    1.00    --  -41.65 -37.00 -60.00   63
 60  \w     14.00  39.00   1.00    1.00    --   46.00  78.00 -81.90   25
 61  \w     14.00  41.00   1.00    1.00    --   46.00  80.00 -14.79   27
 62  \w     14.00  39.00   1.00    1.00    --   46.00  80.00-161.81   25
 63  \w     14.00  39.00   1.00    1.00    --   46.00  81.00  78.74   25
 64  \w     15.00  40.00   1.00    1.00    --   46.00  76.00 164.37   25
 65  \w     31.00  58.00   1.00    1.00    --   58.00  71.00  28.85   27
 66  \w     34.00  60.00   1.00    1.00    --   58.00  69.00-127.33   26
 67  \w    101.00 127.00   1.00    1.00    --   58.00  69.00-127.33   26
 68  \w     28.00  54.00   1.00    1.00    --   58.00  71.00 172.93   26
 69  \w     32.00  58.00   1.00    1.00    --   62.00  71.00 -43.04   26
 70  \w     36.00  62.00   1.00    1.00    --   66.00  71.00  37.46   26
 71  \w     37.00  66.00   1.00    1.00    --   66.00  69.00 109.56   29
 72  \w     36.00  62.00   1.00    1.00    --   66.00  71.00-107.32   26
 73  \w    113.00 138.00   1.00    1.00    --   66.00  71.00  37.46   25
 74  \w     37.00  64.00   1.00    1.00    --   66.00  69.00  65.92   27
 75  \w     36.00  63.00   1.00    1.00    --   66.00  71.00 -20.23   27
 76  \w    104.00 130.00   1.00    1.00    --   70.00  71.00 178.93   26
 77  \w     40.00  66.00   1.00    1.00    --   70.00  71.00 178.93   26
 78  \w     45.00  76.00   1.00    1.00    --   74.00  67.00 152.56   31
 79  \w     44.00  70.00   1.00    1.00    --   74.00  71.00 -89.78   26
 80  \w     51.00  77.00   1.00    4.00    --   78.00  71.00 108.62   26
 81  \w     50.00  75.00   1.00    4.00    --   78.00  68.00 -65.49   25
 82  \w     49.00  78.00   1.00    4.00    --   78.00  69.00  66.03   29
 83  \w     51.00  77.00   1.00    4.00    --   78.00  60.00  32.21   26
 84  \w     52.00  78.00   1.00    4.00    --   82.00  71.00 -49.83   26
 85  \w     54.00  80.00   1.00    4.00    --   82.00  64.00-139.01   26
 86  \w     53.00  81.00   1.00    4.00    --   82.00  67.00  -1.62   28
 87  \w     53.00  79.00   1.00    4.00    --   82.00  70.00-172.63   26
 88  \w     58.00  84.00   1.00    4.00    --   86.00  65.00 155.26   26
 89  \w     62.00  90.00   1.00    4.00    --   90.00  62.00 -83.54   28
 90  \w     61.00  87.00   1.00    4.00    --   90.00  66.00-111.06   26
 91  \w     61.00 100.00   1.00    4.00    --   90.00  67.00  31.07   39
 92  \w     61.00 104.00   1.00    4.00    --   90.00  67.00  91.03   43
 93  \w     61.00  87.00   1.00    4.00    --   90.00  67.00-130.01   26
 94  \w     66.00  95.00   1.00    4.00    --   94.00  62.00 115.99   29
 95  \w     73.00  99.00   1.00    4.00    --  102.00  69.00 -47.63   26
 96  \w     78.00 104.00   1.00    4.00    --  106.00  65.00  20.11   26
 97  \w     78.00 110.00   1.00    4.00    --  106.00  61.00  92.17   32
 98  \w    120.00 165.00   1.00    4.00    --  111.00  70.00 -40.69   45
 99  \w     81.00 107.00   1.00    4.00    --  111.00  70.00 -40.69   26
100  \w    137.00 163.00   1.00    4.00    --  111.00  61.00-180.00   26
101  \w     83.00 118.00   1.00    4.00    --  111.00  61.00-180.00   35
102  \w     40.00  65.00   1.00    4.00    --  111.00 -45.00-150.00   25
103  \w     85.00 115.00   1.00    4.00    --  111.00  60.00-163.39   30
104  \w    116.00 142.00   1.00    4.00    --  111.00  63.00 132.66   26
105  \w    123.00 177.00   1.00    4.00    --  111.00  61.00  60.00   54
106  \w    140.00 166.00   1.00    4.00    --  111.00  61.00 150.00   26
107  \w     84.00 111.00   1.00    4.00    --  111.00  61.00 150.00   27
108  \w     83.00 110.00   1.00    4.00    --  111.00  63.00 132.66   27
109  \w     83.00 118.00   1.00    4.00    --  111.00  61.00  60.00   35
110  \w     40.00  65.00   1.00    4.00    --  111.00 -45.00 120.00   25
111  \w    150.00 176.00   1.00    4.00    --  111.00  70.00-110.43   26
112  \w     81.00 113.00   1.00    4.00    --  111.00  70.00-110.43   32
113  \w    135.00 177.00   1.00    4.00    --  111.00  70.00 -89.37   42
114  \w    153.00 178.00   1.00    4.00    --  111.00  61.00-120.00   25
115  \w     83.00 109.00   1.00    4.00    --  111.00  61.00-120.00   26
116  \w    147.00 173.00   1.00    4.00    --  111.00  61.00-150.00   26
117  \w    142.00 168.00   1.00    4.00    --  111.00  61.00 120.00   26
118  \w     83.00 110.00   1.00    4.00    --  111.00  61.00-150.00   27
119  \w     81.00 107.00   1.00    4.00    --  111.00  70.00 -89.37   26
120  \w     83.00 109.00   1.00    4.00    --  111.00  61.00 120.00   26
121  \w    119.00 162.00   1.00    4.00    --  111.00  45.00   0.00   43
122  \w    129.00 178.00   1.00    4.00    --  111.00  61.00   0.00   49
123  \w     89.00 116.00   1.00    4.00    --  111.00  45.00   0.00   27
124  \w    128.00 165.00   1.00    4.00    --  111.00  61.00  30.00   37
125  \w     83.00 121.00   1.00    4.00    --  111.00  61.00  30.00   38
126  \w     83.00 113.00   1.00    4.00    --  111.00  61.00   0.00   30
127  \w    135.00 161.00   1.00    4.00    --  111.00  61.00  90.00   26
128  \w     84.00 122.00   1.00    4.00    --  111.00  61.00  90.00   38
129  \w     82.00 109.00   1.00    4.00    --  111.00  70.00  93.12   27
130  \w    120.00 150.00   1.00    4.00    --  111.00  61.00 -60.00   30
131  \w     83.00 117.00   1.00    4.00    --  111.00  61.00 -60.00   34
;
_diffrn_measurement_device 'four-circle diffractometer'
_diffrn_measurement_device_type 'SuperNova, Dual, Cu at home/near, Atlas'
_diffrn_measurement_method '\w scans'
_diffrn_orient_matrix_type 'CrysAlisPro convention (1999,Acta A55,543-557)'
_diffrn_orient_matrix_UB_11 -0.0490806000
_diffrn_orient_matrix_UB_12 -0.0125923000
_diffrn_orient_matrix_UB_13 0.0088813000
_diffrn_orient_matrix_UB_21 0.0085107000
_diffrn_orient_matrix_UB_22 -0.1228683000
_diffrn_orient_matrix_UB_23 0.0406957000
_diffrn_orient_matrix_UB_31 0.0055649000
_diffrn_orient_matrix_UB_32 0.0769716000
_diffrn_orient_matrix_UB_33 0.0664811000
_diffrn_radiation_monochromator mirror
_diffrn_radiation_probe x-ray
_diffrn_radiation_type 'Cu K\a'
_diffrn_radiation_wavelength 1.54184
_diffrn_reflns_av_R_equivalents 0.0348
_diffrn_reflns_av_unetI/netI 0.0117
_diffrn_reflns_Laue_measured_fraction_full 1.000
_diffrn_reflns_Laue_measured_fraction_max 0.998
_diffrn_reflns_limit_h_max 38
_diffrn_reflns_limit_h_min -38
_diffrn_reflns_limit_k_max 13
_diffrn_reflns_limit_k_min -13
_diffrn_reflns_limit_l_max 24
_diffrn_reflns_limit_l_min -24
_diffrn_reflns_number 86957
_diffrn_reflns_point_group_measured_fraction_full 1.000
_diffrn_reflns_point_group_measured_fraction_max 0.998
_diffrn_reflns_theta_full 67.684
_diffrn_reflns_theta_max 76.500
_diffrn_reflns_theta_min 4.418
_diffrn_source 'micro-focus sealed X-ray tube'
_diffrn_source_type 'SuperNova (Cu) X-ray Source'
_exptl_absorpt_coefficient_mu 2.586
_exptl_absorpt_correction_T_max 1.00000
_exptl_absorpt_correction_T_min 0.64083
_exptl_absorpt_correction_type multi-scan
_exptl_absorpt_process_details
;
CrysAlisPro 1.171.42.72a (Rigaku Oxford Diffraction, 2022)
Empirical absorption correction using spherical harmonics,
implemented in SCALE3 ABSPACK scaling algorithm.
;
_exptl_crystal_colour colourless
_exptl_crystal_colour_primary colourless
_exptl_crystal_density_diffrn 1.166
_exptl_crystal_description plate
_exptl_crystal_F_000 2440
_exptl_crystal_size_max 0.24
_exptl_crystal_size_mid 0.22
_exptl_crystal_size_min 0.09
_refine_diff_density_max 0.259
_refine_diff_density_min -0.269
_refine_diff_density_rms 0.040
_refine_ls_extinction_method none
_refine_ls_goodness_of_fit_ref 1.045
_refine_ls_hydrogen_treatment constr
_refine_ls_matrix_type full
_refine_ls_number_parameters 346
_refine_ls_number_reflns 6721
_refine_ls_number_restraints 0
_refine_ls_restrained_S_all 1.045
_refine_ls_R_factor_all 0.0288
_refine_ls_R_factor_gt 0.0272
_refine_ls_shift/su_max 0.002
_refine_ls_shift/su_mean 0.000
_refine_ls_structure_factor_coef Fsqd
_refine_ls_weighting_details 'w=1/[\s^2^(Fo^2^)+(0.0437P)^2^+3.7829P] where P=(Fo^2^+2Fc^2^)/3'
_refine_ls_weighting_scheme calc
_refine_ls_wR_factor_gt 0.0751
_refine_ls_wR_factor_ref 0.0767
_reflns_Friedel_coverage 0.000
_reflns_number_gt 6368
_reflns_number_total 6721
_reflns_threshold_expression 'I > 2\s(I)'
_cod_data_source_file d5dt00044k2.cif
_cod_data_source_block 071mhar23_auto
_cod_depositor_comments 'Adding full bibliography for 7718002--7718016.cif.'
_cod_database_code 7718004
_shelx_shelxl_version_number 2014/7
_chemical_oxdiff_formula 'C53 H86 Ca2 N4 O2 Si4'
_shelx_space_group_comment
;
The symmetry employed for this shelxl refinement is uniquely defined
by the following loop, which should always be used as a source of
symmetry information in preference to the above space-group names.
They are only intended as comments.
;
_shelx_estimated_absorpt_t_max 0.801
_shelx_estimated_absorpt_t_min 0.576
_olex2_refinement_description
;
1. Fixed Uiso
 At 1.2 times of:
  All C(H) groups
 At 1.5 times of:
  All C(H,H,H) groups
2.a Ternary CH refined with riding coordinates:
 C26(H26), C23(H23), C14(H14), C11(H11)
2.b Aromatic/amide H refined with riding coordinates:
 C21(H21), C20(H20), C19(H19), C9(H9), C7(H7), C8(H8), C31(H31), C30(H30),
 C29(H29)
2.c Idealised Me refined as rotating group:
 C3(H3A,H3B,H3C), C27(H27A,H27B,H27C), C28(H28A,H28B,H28C), C4(H4A,H4B,H4C),
 C25(H25A,H25B,H25C), C13(H13A,H13B,H13C), C16(H16A,H16B,H16C), C12(H12A,H12B,
 H12C), C1(H1A,H1B,H1C), C2(H2A,H2B,H2C), C24(H24A,H24B,H24C), C15(H15A,H15B,
 H15C)
;
_olex2_submission_special_instructions 'No special instructions were received'
_oxdiff_exptl_absorpt_empirical_details
;
Empirical correction (ABSPACK) includes:
- Absorption correction using spherical harmonics
- Frame scaling
;
_oxdiff_exptl_absorpt_empirical_full_max 1.482
_oxdiff_exptl_absorpt_empirical_full_min 0.660

loop_
_space_group_symop_operation_xyz
'x, y, z'
'-x, y, -z+1/2'
'x+1/2, y+1/2, z'
'-x+1/2, y+1/2, -z+1/2'
'-x, -y, -z'
'x, -y, z-1/2'
'-x+1/2, -y+1/2, -z'
'x+1/2, -y+1/2, z-1/2'

loop_
_atom_site_label
_atom_site_type_symbol
_atom_site_fract_x
_atom_site_fract_y
_atom_site_fract_z
_atom_site_U_iso_or_equiv
_atom_site_adp_type
_atom_site_occupancy
_atom_site_site_symmetry_order
_atom_site_calc_flag
_atom_site_refinement_flags_posn
_atom_site_refinement_flags_adp
_atom_site_refinement_flags_occupancy
_atom_site_disorder_assembly
_atom_site_disorder_group
Ca1 Ca 0.55860(2) 0.74444(2) 0.27961(2) 0.01934(6) Uani 1 1 d . . . . .
Si2 Si 0.49047(2) 0.85677(3) 0.37928(2) 0.01827(7) Uani 1 1 d . . . . .
Si1 Si 0.58909(2) 0.95620(3) 0.37744(2) 0.02452(8) Uani 1 1 d . . . . .
O1 O 0.53931(2) 0.89891(7) 0.35768(4) 0.02376(16) Uani 1 1 d . . . . .
N2 N 0.47981(3) 0.72826(9) 0.32921(4) 0.01969(18) Uani 1 1 d . . . . .
N1 N 0.61694(3) 0.86724(9) 0.32453(5) 0.02207(18) Uani 1 1 d . . . . .
C17 C 0.46371(3) 0.61193(10) 0.35302(5) 0.0199(2) Uani 1 1 d . . . . .
C22 C 0.49272(4) 0.51061(10) 0.37036(5) 0.0220(2) Uani 1 1 d . . . . .
C26 C 0.54153(4) 0.53207(10) 0.37784(5) 0.0224(2) Uani 1 1 d . . . . .
H26 H 0.5465 0.6254 0.3802 0.027 Uiso 1 1 calc R U . . .
C18 C 0.41842(4) 0.58894(11) 0.35671(6) 0.0243(2) Uani 1 1 d . . . . .
C5 C 0.66287(3) 0.87411(11) 0.32628(6) 0.0242(2) Uani 1 1 d . . . . .
C3 C 0.49283(4) 0.81966(12) 0.47178(6) 0.0303(2) Uani 1 1 d . . . . .
H3A H 0.5126 0.7485 0.4815 0.045 Uiso 1 1 calc R U . . .
H3B H 0.4637 0.7973 0.4847 0.045 Uiso 1 1 calc R U . . .
H3C H 0.5034 0.8937 0.4979 0.045 Uiso 1 1 calc R U . . .
C27 C 0.56342(4) 0.48262(12) 0.31520(6) 0.0285(2) Uani 1 1 d . . . . .
H27A H 0.5637 0.3900 0.3159 0.043 Uiso 1 1 calc R U . . .
H27B H 0.5934 0.5142 0.3162 0.043 Uiso 1 1 calc R U . . .
H27C H 0.5471 0.5122 0.2736 0.043 Uiso 1 1 calc R U . . .
C28 C 0.56334(4) 0.47413(12) 0.44307(6) 0.0294(2) Uani 1 1 d . . . . .
H28A H 0.5484 0.5034 0.4825 0.044 Uiso 1 1 calc R U . . .
H28B H 0.5939 0.5002 0.4481 0.044 Uiso 1 1 calc R U . . .
H28C H 0.5616 0.3818 0.4403 0.044 Uiso 1 1 calc R U . . .
C21 C 0.47668(4) 0.38974(11) 0.38070(6) 0.0282(2) Uani 1 1 d . . . . .
H21 H 0.4965 0.3221 0.3898 0.034 Uiso 1 1 calc R U . . .
C20 C 0.43240(4) 0.36597(12) 0.37799(7) 0.0333(3) Uani 1 1 d . . . . .
H20 H 0.4218 0.2824 0.3829 0.040 Uiso 1 1 calc R U . . .
C19 C 0.40386(4) 0.46631(12) 0.36804(7) 0.0311(3) Uani 1 1 d . . . . .
H19 H 0.3735 0.4513 0.3689 0.037 Uiso 1 1 calc R U . . .
C10 C 0.68918(4) 0.78483(12) 0.36443(6) 0.0298(2) Uani 1 1 d . . . . .
C6 C 0.68414(4) 0.96765(12) 0.28880(6) 0.0293(2) Uani 1 1 d . . . . .
C23 C 0.38500(4) 0.69528(12) 0.35365(6) 0.0284(2) Uani 1 1 d . . . . .
H23 H 0.3993 0.7729 0.3368 0.034 Uiso 1 1 calc R U . . .
C4 C 0.45542(4) 0.99616(11) 0.35722(7) 0.0307(2) Uani 1 1 d . . . . .
H4A H 0.4680 1.0713 0.3801 0.046 Uiso 1 1 calc R U . . .
H4B H 0.4262 0.9813 0.3721 0.046 Uiso 1 1 calc R U . . .
H4C H 0.4537 1.0092 0.3078 0.046 Uiso 1 1 calc R U . . .
C14 C 0.67008(4) 0.67752(13) 0.40387(7) 0.0357(3) Uani 1 1 d . . . . .
H14 H 0.6377 0.6853 0.3988 0.043 Uiso 1 1 calc R U . . .
C11 C 0.65914(4) 1.06494(13) 0.24507(6) 0.0328(3) Uani 1 1 d . . . . .
H11 H 0.6274 1.0511 0.2499 0.039 Uiso 1 1 calc R U . . .
C9 C 0.73447(4) 0.79347(14) 0.36535(8) 0.0391(3) Uani 1 1 d . . . . .
H9 H 0.7518 0.7341 0.3913 0.047 Uiso 1 1 calc R U . . .
C7 C 0.72959(4) 0.97120(14) 0.29140(8) 0.0377(3) Uani 1 1 d . . . . .
H7 H 0.7435 1.0340 0.2662 0.045 Uiso 1 1 calc R U . . .
C25 C 0.34502(4) 0.66805(14) 0.30630(8) 0.0402(3) Uani 1 1 d . . . . .
H25A H 0.3540 0.6474 0.2609 0.060 Uiso 1 1 calc R U . . .
H25B H 0.3262 0.7427 0.3035 0.060 Uiso 1 1 calc R U . . .
H25C H 0.3291 0.5965 0.3240 0.060 Uiso 1 1 calc R U . . .
C8 C 0.75465(4) 0.88563(15) 0.32962(8) 0.0432(3) Uani 1 1 d . . . . .
H8 H 0.7855 0.8902 0.3313 0.052 Uiso 1 1 calc R U . . .
C13 C 0.67021(5) 1.20051(14) 0.26792(8) 0.0438(3) Uani 1 1 d . . . . .
H13A H 0.6666 1.2089 0.3168 0.066 Uiso 1 1 calc R U . . .
H13B H 0.6507 1.2597 0.2426 0.066 Uiso 1 1 calc R U . . .
H13C H 0.7004 1.2195 0.2590 0.066 Uiso 1 1 calc R U . . .
C16 C 0.68240(5) 0.54820(14) 0.37598(9) 0.0448(3) Uani 1 1 d . . . . .
H16A H 0.6717 0.5417 0.3280 0.067 Uiso 1 1 calc R U . . .
H16B H 0.6692 0.4814 0.4022 0.067 Uiso 1 1 calc R U . . .
H16C H 0.7141 0.5388 0.3799 0.067 Uiso 1 1 calc R U . . .
C12 C 0.66733(5) 1.04979(17) 0.16965(7) 0.0464(4) Uani 1 1 d . . . . .
H12A H 0.6983 1.0620 0.1636 0.070 Uiso 1 1 calc R U . . .
H12B H 0.6503 1.1129 0.1428 0.070 Uiso 1 1 calc R U . . .
H12C H 0.6586 0.9649 0.1543 0.070 Uiso 1 1 calc R U . . .
C1 C 0.60367(5) 0.93433(18) 0.47034(7) 0.0466(4) Uani 1 1 d . . . . .
H1A H 0.5998 0.8454 0.4825 0.070 Uiso 1 1 calc R U . . .
H1B H 0.5848 0.9872 0.4965 0.070 Uiso 1 1 calc R U . . .
H1C H 0.6341 0.9589 0.4808 0.070 Uiso 1 1 calc R U . . .
C2 C 0.58307(6) 1.12978(13) 0.36374(10) 0.0516(4) Uani 1 1 d . . . . .
H2A H 0.5762 1.1467 0.3152 0.077 Uiso 1 1 calc R U . . .
H2B H 0.6103 1.1722 0.3788 0.077 Uiso 1 1 calc R U . . .
H2C H 0.5595 1.1617 0.3900 0.077 Uiso 1 1 calc R U . . .
C24 C 0.37117(5) 0.72280(17) 0.42603(8) 0.0473(4) Uani 1 1 d . . . . .
H24A H 0.3567 0.6483 0.4434 0.071 Uiso 1 1 calc R U . . .
H24B H 0.3511 0.7946 0.4245 0.071 Uiso 1 1 calc R U . . .
H24C H 0.3970 0.7430 0.4561 0.071 Uiso 1 1 calc R U . . .
C15 C 0.68435(6) 0.68290(18) 0.48033(8) 0.0532(4) Uani 1 1 d . . . . .
H15A H 0.7157 0.6670 0.4869 0.080 Uiso 1 1 calc R U . . .
H15B H 0.6686 0.6185 0.5045 0.080 Uiso 1 1 calc R U . . .
H15C H 0.6778 0.7666 0.4982 0.080 Uiso 1 1 calc R U . . .
C31 C 0.74994(8) 0.2280(3) 0.56870(11) 0.0817(8) Uani 1 1 d . . . . .
H31 H 0.7500 0.2131 0.6163 0.098 Uiso 1 1 calc R U . . .
C30 C 0.76534(7) 0.3416(3) 0.54556(11) 0.0770(7) Uani 1 1 d . . . . .
H30 H 0.7758 0.4040 0.5773 0.092 Uiso 1 1 calc R U . . .
C29 C 0.76559(7) 0.3649(3) 0.47656(12) 0.0776(7) Uani 1 1 d . . . . .
H29 H 0.7762 0.4428 0.4604 0.093 Uiso 1 1 calc R U . . .

loop_
_atom_site_aniso_label
_atom_site_aniso_U_11
_atom_site_aniso_U_22
_atom_site_aniso_U_33
_atom_site_aniso_U_23
_atom_site_aniso_U_13
_atom_site_aniso_U_12
Ca1 0.01817(11) 0.02199(11) 0.01751(11) -0.00068(7) -0.00113(8) -0.00081(7)
Si2 0.01818(13) 0.01928(14) 0.01744(13) 0.00133(10) 0.00182(10) 0.00212(10)
Si1 0.02067(14) 0.02515(16) 0.02806(16) -0.00844(11) 0.00400(11) -0.00298(11)
O1 0.0200(4) 0.0268(4) 0.0247(4) -0.0023(3) 0.0034(3) -0.0009(3)
N2 0.0220(4) 0.0207(4) 0.0164(4) 0.0023(3) 0.0009(3) 0.0011(3)
N1 0.0176(4) 0.0256(5) 0.0229(4) -0.0039(3) 0.0008(3) -0.0014(3)
C17 0.0237(5) 0.0217(5) 0.0139(4) -0.0003(4) -0.0001(4) 0.0000(4)
C22 0.0264(5) 0.0221(5) 0.0174(5) 0.0008(4) 0.0004(4) 0.0012(4)
C26 0.0255(5) 0.0214(5) 0.0201(5) 0.0026(4) -0.0004(4) 0.0027(4)
C18 0.0235(5) 0.0258(5) 0.0234(5) 0.0005(4) -0.0001(4) -0.0009(4)
C5 0.0190(5) 0.0295(6) 0.0241(5) -0.0105(4) 0.0009(4) -0.0016(4)
C3 0.0404(7) 0.0310(6) 0.0197(5) -0.0002(4) 0.0046(5) -0.0013(5)
C27 0.0319(6) 0.0282(6) 0.0256(5) 0.0014(4) 0.0036(4) 0.0056(5)
C28 0.0315(6) 0.0318(6) 0.0240(5) 0.0055(4) -0.0048(4) 0.0025(5)
C21 0.0335(6) 0.0212(5) 0.0295(6) 0.0025(4) 0.0003(5) 0.0016(4)
C20 0.0372(7) 0.0220(5) 0.0406(7) 0.0022(5) 0.0014(5) -0.0060(5)
C19 0.0260(6) 0.0296(6) 0.0375(6) 0.0012(5) 0.0014(5) -0.0060(5)
C10 0.0230(5) 0.0338(6) 0.0319(6) -0.0093(5) -0.0023(4) 0.0022(5)
C6 0.0230(5) 0.0344(6) 0.0307(6) -0.0105(5) 0.0038(4) -0.0051(5)
C23 0.0216(5) 0.0305(6) 0.0331(6) 0.0043(5) 0.0012(4) 0.0004(4)
C4 0.0281(6) 0.0248(6) 0.0384(6) 0.0004(5) -0.0025(5) 0.0064(5)
C14 0.0289(6) 0.0386(7) 0.0383(7) 0.0014(5) -0.0063(5) 0.0055(5)
C11 0.0289(6) 0.0371(7) 0.0328(6) 0.0005(5) 0.0051(5) -0.0097(5)
C9 0.0238(6) 0.0429(7) 0.0493(8) -0.0128(6) -0.0054(5) 0.0065(5)
C7 0.0244(6) 0.0440(7) 0.0457(7) -0.0131(6) 0.0089(5) -0.0090(5)
C25 0.0325(6) 0.0431(7) 0.0433(7) 0.0096(6) -0.0092(6) -0.0019(6)
C8 0.0171(5) 0.0519(8) 0.0608(9) -0.0200(7) 0.0034(5) -0.0021(5)
C13 0.0444(8) 0.0363(7) 0.0510(8) 0.0024(6) 0.0060(6) -0.0106(6)
C16 0.0388(7) 0.0376(7) 0.0562(9) 0.0019(6) -0.0094(6) 0.0072(6)
C12 0.0445(8) 0.0613(10) 0.0338(7) 0.0001(6) 0.0052(6) -0.0151(7)
C1 0.0342(7) 0.0751(11) 0.0299(7) -0.0207(7) -0.0025(5) 0.0049(7)
C2 0.0557(9) 0.0255(7) 0.0778(11) -0.0125(7) 0.0345(8) -0.0060(6)
C24 0.0490(8) 0.0582(9) 0.0343(7) 0.0006(7) 0.0013(6) 0.0234(7)
C15 0.0540(9) 0.0640(11) 0.0399(8) 0.0059(7) -0.0087(7) 0.0062(8)
C31 0.0686(13) 0.130(2) 0.0444(10) -0.0085(12) -0.0072(9) 0.0411(14)
C30 0.0679(13) 0.1010(18) 0.0589(12) -0.0272(12) -0.0171(10) 0.0442(13)
C29 0.0639(12) 0.1001(17) 0.0664(13) -0.0029(12) -0.0126(10) 0.0336(12)

loop_
_atom_type_symbol
_atom_type_description
_atom_type_scat_dispersion_real
_atom_type_scat_dispersion_imag
_atom_type_scat_source
C C 0.0181 0.0091 'International Tables Vol C Tables 4.2.6.8 and 6.1.1.4'
H H 0.0000 0.0000 'International Tables Vol C Tables 4.2.6.8 and 6.1.1.4'
Ca Ca 0.3641 1.2855 'International Tables Vol C Tables 4.2.6.8 and 6.1.1.4'
N N 0.0311 0.0180 'International Tables Vol C Tables 4.2.6.8 and 6.1.1.4'
O O 0.0492 0.0322 'International Tables Vol C Tables 4.2.6.8 and 6.1.1.4'
Si Si 0.2541 0.3302 'International Tables Vol C Tables 4.2.6.8 and 6.1.1.4'

loop_
_geom_angle_atom_site_label_1
_geom_angle_atom_site_label_2
_geom_angle_atom_site_label_3
_geom_angle
_geom_angle_site_symmetry_1
_geom_angle_site_symmetry_3
_geom_angle_publ_flag
O1 Ca1 N2 120.42(3) . 2_655 ?
O1 Ca1 N2 61.90(3) . . ?
N2 Ca1 N2 85.31(3) 2_655 . ?
N1 Ca1 O1 65.77(3) . . ?
N1 Ca1 N2 126.00(3) . . ?
N1 Ca1 N2 134.41(3) . 2_655 ?
O1 Si2 Ca1 101.55(3) . 2_655 ?
O1 Si2 N2 102.04(4) . . ?
O1 Si2 C3 109.64(5) . . ?
O1 Si2 C4 104.46(5) . . ?
N2 Si2 Ca1 34.35(3) . 2_655 ?
N2 Si2 C3 113.06(5) . . ?
N2 Si2 C4 114.49(5) . . ?
C3 Si2 Ca1 140.38(4) . 2_655 ?
C3 Si2 C4 112.18(6) . . ?
C4 Si2 Ca1 81.81(4) . 2_655 ?
O1 Si1 N1 98.81(4) . . ?
O1 Si1 C1 109.64(6) . . ?
O1 Si1 C2 104.12(7) . . ?
N1 Si1 C1 116.05(6) . . ?
N1 Si1 C2 120.77(6) . . ?
C2 Si1 C1 106.17(8) . . ?
Si2 O1 Ca1 104.95(4) . . ?
Si2 O1 Si1 151.15(5) . . ?
Si1 O1 Ca1 97.69(3) . . ?
Ca1 N2 Ca1 94.16(3) 2_655 . ?
Si2 N2 Ca1 91.01(4) . . ?
Si2 N2 Ca1 121.89(5) . 2_655 ?
C17 N2 Ca1 121.43(6) . . ?
C17 N2 Ca1 101.34(6) . 2_655 ?
C17 N2 Si2 124.12(7) . . ?
Si1 N1 Ca1 97.63(4) . . ?
C5 N1 Ca1 141.05(7) . . ?
C5 N1 Si1 120.60(7) . . ?
N2 C17 Ca1 51.02(5) . 2_655 ?
N2 C17 C22 120.33(9) . . ?
N2 C17 C18 122.15(9) . . ?
C22 C17 Ca1 131.50(7) . 2_655 ?
C22 C17 C18 117.42(10) . . ?
C18 C17 Ca1 87.69(6) . 2_655 ?
C17 C22 C26 120.79(10) . . ?
C21 C22 C17 120.31(10) . . ?
C21 C22 C26 118.90(10) . . ?
C22 C26 H26 107.4 . . ?
C22 C26 C27 111.05(9) . . ?
C22 C26 C28 113.16(9) . . ?
C27 C26 H26 107.4 . . ?
C28 C26 H26 107.4 . . ?
C28 C26 C27 110.11(9) . . ?
C17 C18 C23 122.27(10) . . ?
C19 C18 C17 119.62(10) . . ?
C19 C18 C23 117.97(10) . . ?
N1 C5 C10 120.64(11) . . ?
N1 C5 C6 121.35(10) . . ?
C6 C5 C10 117.99(10) . . ?
Si2 C3 H3A 109.5 . . ?
Si2 C3 H3B 109.5 . . ?
Si2 C3 H3C 109.5 . . ?
H3A C3 H3B 109.5 . . ?
H3A C3 H3C 109.5 . . ?
H3B C3 H3C 109.5 . . ?
C26 C27 H27A 109.5 . . ?
C26 C27 H27B 109.5 . . ?
C26 C27 H27C 109.5 . . ?
H27A C27 H27B 109.5 . . ?
H27A C27 H27C 109.5 . . ?
H27B C27 H27C 109.5 . . ?
C26 C28 H28A 109.5 . . ?
C26 C28 H28B 109.5 . . ?
C26 C28 H28C 109.5 . . ?
H28A C28 H28B 109.5 . . ?
H28A C28 H28C 109.5 . . ?
H28B C28 H28C 109.5 . . ?
C22 C21 H21 119.3 . . ?
C20 C21 C22 121.37(11) . . ?
C20 C21 H21 119.3 . . ?
C21 C20 H20 120.6 . . ?
C19 C20 C21 118.71(11) . . ?
C19 C20 H20 120.6 . . ?
C18 C19 H19 119.1 . . ?
C20 C19 C18 121.86(11) . . ?
C20 C19 H19 119.1 . . ?
C5 C10 C14 122.63(11) . . ?
C9 C10 C5 119.60(13) . . ?
C9 C10 C14 117.76(12) . . ?
C5 C6 C11 122.20(10) . . ?
C7 C6 C5 119.82(12) . . ?
C7 C6 C11 117.99(12) . . ?
C18 C23 H23 108.0 . . ?
C18 C23 C24 109.46(10) . . ?
C25 C23 C18 113.61(11) . . ?
C25 C23 H23 108.0 . . ?
C25 C23 C24 109.70(11) . . ?
C24 C23 H23 108.0 . . ?
Si2 C4 H4A 109.5 . . ?
Si2 C4 H4B 109.5 . . ?
Si2 C4 H4C 109.5 . . ?
H4A C4 H4B 109.5 . . ?
H4A C4 H4C 109.5 . . ?
H4B C4 H4C 109.5 . . ?
C10 C14 H14 108.0 . . ?
C10 C14 C16 111.71(12) . . ?
C10 C14 C15 112.23(12) . . ?
C16 C14 H14 108.0 . . ?
C16 C14 C15 108.83(12) . . ?
C15 C14 H14 108.0 . . ?
C6 C11 H11 107.9 . . ?
C6 C11 C13 112.04(11) . . ?
C6 C11 C12 111.53(12) . . ?
C13 C11 H11 107.9 . . ?
C12 C11 H11 107.9 . . ?
C12 C11 C13 109.47(12) . . ?
C10 C9 H9 119.1 . . ?
C8 C9 C10 121.79(13) . . ?
C8 C9 H9 119.1 . . ?
C6 C7 H7 119.2 . . ?
C8 C7 C6 121.53(13) . . ?
C8 C7 H7 119.2 . . ?
C23 C25 H25A 109.5 . . ?
C23 C25 H25B 109.5 . . ?
C23 C25 H25C 109.5 . . ?
H25A C25 H25B 109.5 . . ?
H25A C25 H25C 109.5 . . ?
H25B C25 H25C 109.5 . . ?
C9 C8 C7 119.25(12) . . ?
C9 C8 H8 120.4 . . ?
C7 C8 H8 120.4 . . ?
C11 C13 H13A 109.5 . . ?
C11 C13 H13B 109.5 . . ?
C11 C13 H13C 109.5 . . ?
H13A C13 H13B 109.5 . . ?
H13A C13 H13C 109.5 . . ?
H13B C13 H13C 109.5 . . ?
C14 C16 H16A 109.5 . . ?
C14 C16 H16B 109.5 . . ?
C14 C16 H16C 109.5 . . ?
H16A C16 H16B 109.5 . . ?
H16A C16 H16C 109.5 . . ?
H16B C16 H16C 109.5 . . ?
C11 C12 H12A 109.5 . . ?
C11 C12 H12B 109.5 . . ?
C11 C12 H12C 109.5 . . ?
H12A C12 H12B 109.5 . . ?
H12A C12 H12C 109.5 . . ?
H12B C12 H12C 109.5 . . ?
Si1 C1 H1A 109.5 . . ?
Si1 C1 H1B 109.5 . . ?
Si1 C1 H1C 109.5 . . ?
H1A C1 H1B 109.5 . . ?
H1A C1 H1C 109.5 . . ?
H1B C1 H1C 109.5 . . ?
Si1 C2 H2A 109.5 . . ?
Si1 C2 H2B 109.5 . . ?
Si1 C2 H2C 109.5 . . ?
H2A C2 H2B 109.5 . . ?
H2A C2 H2C 109.5 . . ?
H2B C2 H2C 109.5 . . ?
C23 C24 H24A 109.5 . . ?
C23 C24 H24B 109.5 . . ?
C23 C24 H24C 109.5 . . ?
H24A C24 H24B 109.5 . . ?
H24A C24 H24C 109.5 . . ?
H24B C24 H24C 109.5 . . ?
C14 C15 H15A 109.5 . . ?
C14 C15 H15B 109.5 . . ?
C14 C15 H15C 109.5 . . ?
H15A C15 H15B 109.5 . . ?
H15A C15 H15C 109.5 . . ?
H15B C15 H15C 109.5 . . ?
C30 C31 H31 119.5 . . ?
C30 C31 C29 121.0(2) . 7_656 ?
C29 C31 H31 119.5 7_656 . ?
C31 C30 H30 119.8 . . ?
C29 C30 C31 120.4(2) . . ?
C29 C30 H30 119.8 . . ?
C31 C29 H29 120.7 7_656 . ?
C30 C29 C31 118.6(3) . 7_656 ?
C30 C29 H29 120.7 . . ?

loop_
_geom_bond_atom_site_label_1
_geom_bond_atom_site_label_2
_geom_bond_distance
_geom_bond_site_symmetry_2
_geom_bond_publ_flag
Ca1 O1 2.3495(8) . ?
Ca1 N2 2.6863(9) . ?
Ca1 N2 2.3789(9) 2_655 ?
Ca1 N1 2.3401(9) . ?
Si2 Ca1 3.5792(3) 2_655 ?
Si2 O1 1.6541(8) . ?
Si2 N2 1.6981(9) . ?
Si2 C3 1.8593(12) . ?
Si2 C4 1.8614(12) . ?
Si1 O1 1.6696(8) . ?
Si1 N1 1.6838(9) . ?
Si1 C1 1.8665(15) . ?
Si1 C2 1.8644(15) . ?
N2 Ca1 2.3788(9) 2_655 ?
N2 C17 1.4196(14) . ?
N1 C5 1.4153(14) . ?
C17 Ca1 3.0003(10) 2_655 ?
C17 C22 1.4220(15) . ?
C17 C18 1.4238(15) . ?
C22 C26 1.5179(15) . ?
C22 C21 1.3917(16) . ?
C26 H26 1.0000 . ?
C26 C27 1.5390(15) . ?
C26 C28 1.5341(15) . ?
C18 C19 1.3965(16) . ?
C18 C23 1.5240(16) . ?
C5 C10 1.4240(17) . ?
C5 C6 1.4225(17) . ?
C3 H3A 0.9800 . ?
C3 H3B 0.9800 . ?
C3 H3C 0.9800 . ?
C27 H27A 0.9800 . ?
C27 H27B 0.9800 . ?
C27 H27C 0.9800 . ?
C28 H28A 0.9800 . ?
C28 H28B 0.9800 . ?
C28 H28C 0.9800 . ?
C21 H21 0.9500 . ?
C21 C20 1.3849(18) . ?
C20 H20 0.9500 . ?
C20 C19 1.3838(18) . ?
C19 H19 0.9500 . ?
C10 C14 1.5183(19) . ?
C10 C9 1.3974(17) . ?
C6 C11 1.5168(19) . ?
C6 C7 1.3982(16) . ?
C23 H23 1.0000 . ?
C23 C25 1.5185(17) . ?
C23 C24 1.5439(19) . ?
C4 H4A 0.9800 . ?
C4 H4B 0.9800 . ?
C4 H4C 0.9800 . ?
C14 H14 1.0000 . ?
C14 C16 1.533(2) . ?
C14 C15 1.539(2) . ?
C11 H11 1.0000 . ?
C11 C13 1.5348(19) . ?
C11 C12 1.5323(19) . ?
C9 H9 0.9500 . ?
C9 C8 1.377(2) . ?
C7 H7 0.9500 . ?
C7 C8 1.378(2) . ?
C25 H25A 0.9800 . ?
C25 H25B 0.9800 . ?
C25 H25C 0.9800 . ?
C8 H8 0.9500 . ?
C13 H13A 0.9800 . ?
C13 H13B 0.9800 . ?
C13 H13C 0.9800 . ?
C16 H16A 0.9800 . ?
C16 H16B 0.9800 . ?
C16 H16C 0.9800 . ?
C12 H12A 0.9800 . ?
C12 H12B 0.9800 . ?
C12 H12C 0.9800 . ?
C1 H1A 0.9800 . ?
C1 H1B 0.9800 . ?
C1 H1C 0.9800 . ?
C2 H2A 0.9800 . ?
C2 H2B 0.9800 . ?
C2 H2C 0.9800 . ?
C24 H24A 0.9800 . ?
C24 H24B 0.9800 . ?
C24 H24C 0.9800 . ?
C15 H15A 0.9800 . ?
C15 H15B 0.9800 . ?
C15 H15C 0.9800 . ?
C31 H31 0.9500 . ?
C31 C30 1.382(4) . ?
C31 C29 1.388(4) 7_656 ?
C30 H30 0.9500 . ?
C30 C29 1.381(3) . ?
C29 C31 1.388(4) 7_656 ?
C29 H29 0.9500 . ?

loop_
_geom_torsion_atom_site_label_1
_geom_torsion_atom_site_label_2
_geom_torsion_atom_site_label_3
_geom_torsion_atom_site_label_4
_geom_torsion
_geom_torsion_site_symmetry_1
_geom_torsion_site_symmetry_2
_geom_torsion_site_symmetry_3
_geom_torsion_site_symmetry_4
_geom_torsion_publ_flag
Ca1 Si2 O1 Ca1 -38.21(3) 2_655 . . . ?
Ca1 Si2 O1 Si1 -178.71(10) 2_655 . . . ?
Ca1 Si2 N2 Ca1 95.54(5) 2_655 . . . ?
Ca1 Si2 N2 C17 -134.52(11) 2_655 . . . ?
Ca1 N2 C17 Ca1 -102.08(6) . . . 2_655 ?
Ca1 N2 C17 C22 120.94(9) 2_655 . . . ?
Ca1 N2 C17 C22 18.86(12) . . . . ?
Ca1 N2 C17 C18 -55.27(10) 2_655 . . . ?
Ca1 N2 C17 C18 -157.36(8) . . . . ?
Ca1 N1 C5 C10 -71.40(15) . . . . ?
Ca1 N1 C5 C6 106.89(13) . . . . ?
Ca1 C17 C22 C26 75.54(13) 2_655 . . . ?
Ca1 C17 C22 C21 -104.41(11) 2_655 . . . ?
Ca1 C17 C18 C19 128.20(10) 2_655 . . . ?
Ca1 C17 C18 C23 -56.16(10) 2_655 . . . ?
Si2 N2 C17 Ca1 141.87(9) . . . 2_655 ?
Si2 N2 C17 C22 -97.19(11) . . . . ?
Si2 N2 C17 C18 86.60(12) . . . . ?
Si1 N1 C5 C10 96.33(11) . . . . ?
Si1 N1 C5 C6 -85.38(12) . . . . ?
O1 Si2 N2 Ca1 2.62(4) . . . . ?
O1 Si2 N2 Ca1 -92.92(5) . . . 2_655 ?
O1 Si2 N2 C17 132.56(8) . . . . ?
O1 Si1 N1 Ca1 -2.63(5) . . . . ?
O1 Si1 N1 C5 -174.88(9) . . . . ?
N2 Si2 O1 Ca1 -3.10(5) . . . . ?
N2 Si2 O1 Si1 -143.60(11) . . . . ?
N2 C17 C22 C26 12.63(15) . . . . ?
N2 C17 C22 C21 -167.32(10) . . . . ?
N2 C17 C18 C19 167.95(10) . . . . ?
N2 C17 C18 C23 -16.40(16) . . . . ?
N1 Si1 O1 Ca1 2.62(5) . . . . ?
N1 Si1 O1 Si2 144.29(11) . . . . ?
N1 C5 C10 C14 1.02(17) . . . . ?
N1 C5 C10 C9 179.95(11) . . . . ?
N1 C5 C6 C11 0.03(17) . . . . ?
N1 C5 C6 C7 -179.62(11) . . . . ?
C17 C22 C26 C27 -103.28(11) . . . . ?
C17 C22 C26 C28 132.29(11) . . . . ?
C17 C22 C21 C20 -3.40(17) . . . . ?
C17 C18 C19 C20 2.05(19) . . . . ?
C17 C18 C23 C25 134.45(12) . . . . ?
C17 C18 C23 C24 -102.55(13) . . . . ?
C22 C17 C18 C19 -8.37(15) . . . . ?
C22 C17 C18 C23 167.28(10) . . . . ?
C22 C21 C20 C19 -3.18(19) . . . . ?
C26 C22 C21 C20 176.65(11) . . . . ?
C18 C17 C22 C26 -170.98(9) . . . . ?
C18 C17 C22 C21 9.07(15) . . . . ?
C5 C10 C14 C16 116.63(13) . . . . ?
C5 C10 C14 C15 -120.83(13) . . . . ?
C5 C10 C9 C8 -0.7(2) . . . . ?
C5 C6 C11 C13 120.64(12) . . . . ?
C5 C6 C11 C12 -116.26(13) . . . . ?
C5 C6 C7 C8 0.05(19) . . . . ?
C3 Si2 O1 Ca1 116.99(5) . . . . ?
C3 Si2 O1 Si1 -23.51(13) . . . . ?
C3 Si2 N2 Ca1 -115.05(5) . . . . ?
C3 Si2 N2 Ca1 149.41(6) . . . 2_655 ?
C3 Si2 N2 C17 14.89(10) . . . . ?
C21 C22 C26 C27 76.67(12) . . . . ?
C21 C22 C26 C28 -47.76(14) . . . . ?
C21 C20 C19 C18 3.9(2) . . . . ?
C19 C18 C23 C25 -49.83(15) . . . . ?
C19 C18 C23 C24 73.16(15) . . . . ?
C10 C5 C6 C11 178.36(11) . . . . ?
C10 C5 C6 C7 -1.29(17) . . . . ?
C10 C9 C8 C7 -0.6(2) . . . . ?
C6 C5 C10 C14 -177.32(11) . . . . ?
C6 C5 C10 C9 1.60(17) . . . . ?
C6 C7 C8 C9 0.9(2) . . . . ?
C23 C18 C19 C20 -173.78(12) . . . . ?
C4 Si2 O1 Ca1 -122.62(5) . . . . ?
C4 Si2 O1 Si1 96.88(12) . . . . ?
C4 Si2 N2 Ca1 19.27(7) . . . 2_655 ?
C4 Si2 N2 Ca1 114.81(5) . . . . ?
C4 Si2 N2 C17 -115.25(9) . . . . ?
C14 C10 C9 C8 178.27(13) . . . . ?
C11 C6 C7 C8 -179.61(12) . . . . ?
C9 C10 C14 C16 -62.32(15) . . . . ?
C9 C10 C14 C15 60.22(16) . . . . ?
C7 C6 C11 C13 -59.70(15) . . . . ?
C7 C6 C11 C12 63.40(15) . . . . ?
C1 Si1 O1 Ca1 -119.20(6) . . . . ?
C1 Si1 O1 Si2 22.47(13) . . . . ?
C1 Si1 N1 Ca1 114.40(7) . . . . ?
C1 Si1 N1 C5 -57.86(11) . . . . ?
C2 Si1 O1 Ca1 127.56(6) . . . . ?
C2 Si1 O1 Si2 -90.77(12) . . . . ?
C2 Si1 N1 Ca1 -114.93(8) . . . . ?
C2 Si1 N1 C5 72.82(12) . . . . ?
C31 C30 C29 C31 0.1(3) . . . 7_656 ?
C29 C31 C30 C29 -0.1(3) 7_656 . . . ?
